data_1570746
loop_
_publ_author_name
'Sarkar, Debotra'
'Dutta, Sayan'
'Hanusch, Franziska'
'Koley, Debasis'
'Inoue, Shigeyoshi'

_publ_section_title
;
 Synthesis and reactivity of N-heterocyclic carbene (NHC)-supported
 heavier nitrile ylides.
;
_journal_issue 7
_journal_name_full 'Chemical science'
_journal_page_first 2391
_journal_page_last 2397
_journal_paper_doi 10.1039/d3sc06430a
_journal_volume 15
_journal_year 2024
_chemical_absolute_configuration ad
_chemical_compound_source 'see text'
_chemical_formula_moiety 'C55 H63 N2 P Si Sn, 2(C4 H8 O)'
_chemical_formula_sum 'C63 H79 N2 O2 P Si Sn'
_chemical_formula_weight 1074.05
_space_group_IT_number 4
_space_group_name_Hall 'P 2yb'
_space_group_name_H-M_alt 'P 1 21 1'
_symmetry_cell_setting monoclinic
_symmetry_Int_Tables_number 4
_symmetry_space_group_name_Hall 'P 2yb'
_symmetry_space_group_name_H-M 'P 1 21 1'
_atom_sites_solution_hydrogens mixed
_atom_sites_solution_primary direct
_audit_update_record
;
2023-10-10 deposited with the CCDC.	2024-01-09 downloaded from the CCDC.
;
_cell_angle_alpha 90
_cell_angle_beta 97.32(3)
_cell_angle_gamma 90
_cell_formula_units_Z 2
_cell_length_a 12.462(10)
_cell_length_b 15.316(11)
_cell_length_c 14.954(9)
_cell_measurement_reflns_used 9508
_cell_measurement_temperature 100
_cell_measurement_theta_max 25.2987
_cell_measurement_theta_min 2.4097
_cell_volume 2831(3)
_computing_cell_refinement 'SAINT (Bruker, 2017)'
_computing_data_collection 'APEX III Control Software (Bruker, 2016)'
_computing_data_reduction 'SAINT (Bruker, 2017)'
_computing_molecular_graphics 'PLATON (Spek, 2011)'
_computing_publication_material 'PLATON (Spek, 2003)'
_computing_structure_refinement 'SHELXL-201n (Sheldrick, 2014)'
_computing_structure_solution 'SHELXT (Sheldrick, 2015)'
_diffrn_ambient_temperature 100
_diffrn_detector 'CMOS plate'
_diffrn_detector_area_resol_mean 16
_diffrn_measured_fraction_theta_full 0.999
_diffrn_measured_fraction_theta_max 0.998
_diffrn_measurement_device '\k-geometry diffractometer'
_diffrn_measurement_device_type 'Bruker Photon CMOS'
_diffrn_measurement_method 'phi- and omega-rotation'
_diffrn_radiation_monochromator 'Helios optic'
_diffrn_radiation_probe x-ray
_diffrn_radiation_source 'TXS rotating anode'
_diffrn_radiation_type MoK\a
_diffrn_radiation_wavelength 0.71073
_diffrn_reflns_av_R_equivalents 0.0409
_diffrn_reflns_av_unetI/netI 0.0220
_diffrn_reflns_limit_h_max 14
_diffrn_reflns_limit_h_min -15
_diffrn_reflns_limit_k_max 18
_diffrn_reflns_limit_k_min -18
_diffrn_reflns_limit_l_max 18
_diffrn_reflns_limit_l_min -17
_diffrn_reflns_number 93695
_diffrn_reflns_reduction_process
;
;
_diffrn_reflns_theta_full 25.24
_diffrn_reflns_theta_max 25.34
_diffrn_reflns_theta_min 2.28
_exptl_absorpt_coefficient_mu 0.545
_exptl_absorpt_correction_T_max 0.7452
_exptl_absorpt_correction_T_min 0.6828
_exptl_absorpt_correction_type multi-scan
_exptl_absorpt_process_details 'SADABS 2016/2, Bruker, 2016'
_exptl_crystal_colour 'clear orange'
_exptl_crystal_density_diffrn 1.260
_exptl_crystal_density_method 'Not Measured'
_exptl_crystal_description block
_exptl_crystal_F_000 1132
_exptl_crystal_size_max 0.451
_exptl_crystal_size_mid 0.418
_exptl_crystal_size_min 0.267
_refine_diff_density_max 0.418
_refine_diff_density_min -0.241
_refine_diff_density_rms 0.042
_refine_ls_abs_structure_details 'Flack (1983)'
_refine_ls_abs_structure_Flack -0.027(3)
_refine_ls_extinction_method none
_refine_ls_goodness_of_fit_ref 1.035
_refine_ls_hydrogen_treatment mixed
_refine_ls_matrix_type full
_refine_ls_number_parameters 651
_refine_ls_number_reflns 10314
_refine_ls_number_restraints 1
_refine_ls_restrained_S_all 1.035
_refine_ls_R_factor_all 0.0239
_refine_ls_R_factor_gt 0.0204
_refine_ls_shift/su_max 0.002
_refine_ls_shift/su_mean 0.000
_refine_ls_structure_factor_coef Fsqd
_refine_ls_weighting_details 'W=1/[\S^2^(FO^2^)+(0.0242P)^2^+0.9972P] WHERE P=(FO^2^+2FC^2^)/3'
_refine_ls_weighting_scheme calc
_refine_ls_wR_factor_gt 0.0475
_refine_ls_wR_factor_ref 0.0490
_reflns_number_gt 9807
_reflns_number_total 10314
_reflns_threshold_expression I>2\s(I)
_cod_data_source_file d3sc06430a2.cif
_cod_data_source_block Compound_2
_cod_depositor_comments 'Adding full bibliography for 1570745--1570748.cif.'
_cod_original_sg_symbol_H-M 'P 21'
_cod_database_code 1570746

loop_
_space_group_symop_id
_space_group_symop_operation_xyz
1 x,y,z
2 -x,1/2+y,-z

loop_
_atom_site_aniso_label
_atom_site_aniso_U_11
_atom_site_aniso_U_22
_atom_site_aniso_U_33
_atom_site_aniso_U_23
_atom_site_aniso_U_13
_atom_site_aniso_U_12
Sn1 0.0185(1) 0.0170(1) 0.0156(1) 0.0015(1) 0.0040(1) -0.0006(1)
P1 0.0201(4) 0.0183(4) 0.0167(4) 0.0028(3) 0.0066(3) 0.0015(3)
Si1 0.0165(4) 0.0144(4) 0.0146(4) 0.0009(3) 0.0041(3) -0.0002(3)
N1 0.0205(13) 0.0204(12) 0.0163(13) -0.0009(10) 0.0042(10) -0.0012(10)
N2 0.0186(13) 0.0157(13) 0.0199(13) 0.0026(10) 0.0030(10) -0.0026(10)
C1 0.0163(16) 0.0143(15) 0.0152(15) -0.0006(12) 0.0059(12) 0.0035(13)
O1 0.073(2) 0.0316(15) 0.0313(15) 0.0029(12) -0.0092(13) -0.0129(14)
C2 0.0195(16) 0.0151(14) 0.0177(15) 0.0003(12) 0.0081(11) 0.0038(12)
C3 0.0238(17) 0.0191(16) 0.0192(17) 0.0048(13) 0.0078(13) 0.0021(13)
C4 0.0194(16) 0.0194(15) 0.0272(17) -0.0014(14) 0.0084(13) -0.0038(12)
C5 0.0189(16) 0.0234(17) 0.0187(17) -0.0028(13) 0.0007(13) -0.0023(13)
C6 0.0187(15) 0.0173(15) 0.0166(15) -0.0030(13) 0.0069(12) 0.0015(12)
C7 0.0200(17) 0.0140(15) 0.0175(16) 0.0049(13) 0.0052(13) -0.0006(13)
C8 0.0195(15) 0.0104(14) 0.0227(16) 0.0056(12) 0.0048(12) 0.0001(12)
C9 0.0217(16) 0.0147(14) 0.0237(17) 0.0047(13) 0.0034(13) 0.0019(12)
C10 0.0247(16) 0.0154(15) 0.0215(16) 0.0053(13) 0.0016(13) -0.0021(12)
C11 0.0303(17) 0.0191(15) 0.0160(16) 0.0016(12) 0.0048(13) 0.0026(13)
C12 0.0234(16) 0.0177(15) 0.0190(16) 0.0027(13) 0.0070(12) 0.0016(12)
C13 0.0214(15) 0.0184(15) 0.0229(17) 0.0049(13) 0.0076(12) 0.0026(12)
C14 0.0314(19) 0.0247(18) 0.0259(19) 0.0018(16) -0.0058(15) -0.0011(16)
C15 0.0273(17) 0.0340(19) 0.0204(17) -0.0001(15) 0.0091(14) 0.0069(15)
C16 0.0167(14) 0.0185(15) 0.0169(15) -0.0009(12) 0.0017(11) -0.0027(12)
C17 0.0190(15) 0.0187(15) 0.0180(15) -0.0036(13) 0.0037(12) -0.0023(12)
C18 0.0289(17) 0.0257(17) 0.0144(15) -0.0014(13) 0.0051(13) 0.0000(14)
C19 0.0257(16) 0.029(2) 0.0202(16) 0.0052(13) 0.0014(12) -0.0011(12)
C20 0.0215(12) 0.0201(12) 0.0243(14) -0.001(2) 0.0015(10) 0.0036(17)
C21 0.0170(15) 0.0225(16) 0.0186(16) -0.0003(13) 0.0013(12) 0.0016(12)
C22 0.0325(18) 0.0192(16) 0.0202(17) -0.0036(13) 0.0073(13) 0.0000(13)
C23 0.048(2) 0.0322(19) 0.030(2) 0.0096(16) 0.0086(17) 0.0095(17)
C24 0.0281(17) 0.0307(17) 0.0196(16) -0.0038(13) 0.0029(13) 0.0084(13)
C25 0.0180(12) 0.0174(16) 0.0125(12) 0.0037(15) 0.0018(9) -0.0018(14)
C26 0.0216(15) 0.0186(14) 0.0144(15) 0.0036(12) 0.0011(12) -0.0015(11)
C27 0.0166(15) 0.0224(15) 0.0237(17) 0.0029(13) 0.0013(12) -0.0024(11)
C28 0.0254(14) 0.0284(16) 0.0216(14) 0.0013(19) 0.0092(11) -0.0027(19)
C29 0.0287(17) 0.0224(16) 0.0157(16) -0.0020(13) 0.0054(13) -0.0040(13)
C30 0.0187(15) 0.0144(15) 0.0163(15) 0.0008(12) 0.0005(12) -0.0030(12)
C31 0.0124(14) 0.0173(15) 0.0157(15) 0.0008(12) 0.0008(11) -0.0040(11)
C32 0.0133(15) 0.0189(15) 0.0188(16) 0.0015(12) 0.0017(12) -0.0037(11)
C33 0.0153(14) 0.0211(15) 0.0156(15) 0.0014(12) 0.0014(11) -0.0055(12)
C34 0.0165(15) 0.0205(16) 0.0190(16) -0.0019(13) 0.0033(12) -0.0048(12)
C35 0.0188(15) 0.0150(15) 0.0262(17) -0.0019(13) 0.0039(12) -0.0011(12)
C36 0.0138(14) 0.0185(15) 0.0218(16) 0.0015(13) 0.0002(12) -0.0012(11)
C37 0.0192(16) 0.0203(17) 0.0226(17) -0.0003(13) -0.0004(13) -0.0045(13)
C38 0.0300(18) 0.0274(18) 0.0212(17) -0.0049(14) 0.0059(13) -0.0027(14)
C39 0.0253(17) 0.0199(16) 0.0259(17) 0.0049(14) -0.0029(13) 0.0027(13)
C40 0.0263(16) 0.0201(15) 0.0091(14) -0.0032(12) 0.0069(12) -0.0075(13)
C41 0.0279(16) 0.0183(15) 0.0122(15) -0.0002(12) 0.0062(12) -0.0015(13)
C42 0.0316(17) 0.0158(15) 0.0140(15) -0.0021(12) 0.0080(13) -0.0043(13)
C43 0.0261(16) 0.0246(16) 0.0103(14) -0.0030(12) 0.0056(12) -0.0062(13)
C44 0.0244(16) 0.0241(16) 0.0116(14) 0.0003(12) 0.0000(12) -0.0017(13)
C45 0.0241(18) 0.0200(16) 0.0104(17) -0.0016(13) 0.0036(13) -0.0028(14)
C46 0.0317(18) 0.0205(17) 0.0279(18) 0.0024(14) 0.0032(14) 0.0008(14)
C47 0.0314(18) 0.0313(18) 0.0181(17) -0.0014(14) 0.0024(13) -0.0109(15)
C48 0.034(2) 0.0175(17) 0.021(2) -0.0005(15) -0.0009(16) -0.0001(15)
C49 0.0173(15) 0.0153(14) 0.0177(15) 0.0026(12) 0.0037(12) -0.0025(11)
C50 0.0254(14) 0.0180(19) 0.0174(13) -0.0010(14) -0.0001(11) -0.0041(14)
C51 0.0276(17) 0.0193(14) 0.0183(16) 0.0019(13) 0.0012(13) -0.0054(13)
C52 0.0217(14) 0.033(2) 0.0220(15) -0.0020(15) 0.0076(11) -0.0006(14)
C53 0.0334(19) 0.037(2) 0.0235(17) -0.0063(14) 0.0012(14) -0.0009(14)
C54 0.0278(18) 0.0311(17) 0.0280(19) -0.0008(15) -0.0020(14) -0.0046(14)
C55 0.0186(15) 0.0231(16) 0.0233(16) 0.0022(13) 0.0050(12) 0.0007(12)
O2 0.0458(16) 0.0361(14) 0.0297(14) 0.0032(11) -0.0024(12) -0.0025(13)
C56 0.052(2) 0.038(2) 0.025(2) -0.0017(17) 0.0016(17) 0.0077(18)
C57 0.065(3) 0.047(3) 0.049(3) -0.009(2) 0.025(2) -0.014(2)
C58 0.042(2) 0.032(2) 0.036(2) -0.0110(18) 0.0074(17) -0.0056(18)
C59 0.036(2) 0.044(2) 0.028(2) 0.0000(17) 0.0016(16) -0.0011(17)
C60 0.044(2) 0.0261(19) 0.039(2) -0.0007(17) 0.0000(17) -0.0005(16)
C61 0.041(2) 0.050(3) 0.061(3) -0.021(2) -0.011(2) 0.009(2)
C62 0.056(3) 0.041(2) 0.039(2) 0.0008(18) 0.0032(19) 0.0257(19)
C63 0.048(2) 0.039(2) 0.037(2) -0.0106(17) 0.0059(19) 0.0074(18)

loop_
_atom_site_label
_atom_site_type_symbol
_atom_site_thermal_displace_type
_atom_site_fract_x
_atom_site_fract_y
_atom_site_fract_z
_atom_site_occupancy
_atom_site_U_iso_or_equiv
_atom_site_calc_flag
_atom_site_refinement_flags
_atom_site_disorder_assembly
_atom_site_disorder_group
Sn1 Sn Uani 0.67958(2) 0.61950(2) 0.25362(2) 1.000 0.0169(1) d . . .
P1 P Uani 0.72724(6) 0.48430(5) 0.33700(5) 1.000 0.0180(2) d . . .
Si1 Si Uani 0.62054(6) 0.51050(5) 0.43957(5) 1.000 0.0150(2) d . . .
N1 N Uani 0.6524(2) 0.58472(16) 0.62121(17) 1.000 0.0189(7) d . . .
N2 N Uani 0.8056(2) 0.54059(16) 0.58790(17) 1.000 0.0180(8) d . . .
C1 C Uani 0.5170(2) 0.4222(2) 0.4618(2) 1.000 0.0149(9) d . . .
O1 O Uani 0.0641(3) 0.26990(18) 0.12806(18) 1.000 0.0467(10) d . . .
C2 C Uani 0.5271(2) 0.3598(2) 0.5327(2) 1.000 0.0169(9) d . . .
C3 C Uani 0.4464(3) 0.2973(2) 0.5383(2) 1.000 0.0203(10) d . . .
C4 C Uani 0.3539(2) 0.2947(2) 0.4756(2) 1.000 0.0215(9) d . . .
C5 C Uani 0.3423(3) 0.3556(2) 0.4065(2) 1.000 0.0205(10) d . . .
C6 C Uani 0.4217(2) 0.4181(2) 0.3987(2) 1.000 0.0171(9) d . . .
C7 C Uani 0.6182(3) 0.3599(2) 0.6088(2) 1.000 0.0169(9) d . . .
C8 C Uani 0.7227(2) 0.33098(18) 0.5966(2) 1.000 0.0174(9) d . . .
C9 C Uani 0.8045(3) 0.33166(19) 0.6702(2) 1.000 0.0200(9) d . . .
C10 C Uani 0.7856(3) 0.3616(2) 0.7547(2) 1.000 0.0207(9) d . . .
C11 C Uani 0.6809(3) 0.3876(2) 0.7658(2) 1.000 0.0216(9) d . . .
C12 C Uani 0.5969(2) 0.38543(19) 0.6951(2) 1.000 0.0197(9) d . . .
C13 C Uani 0.7457(2) 0.2992(2) 0.5057(2) 1.000 0.0205(9) d . . .
C14 C Uani 0.8756(3) 0.3660(2) 0.8332(2) 1.000 0.0282(11) d . . .
C15 C Uani 0.4840(3) 0.4086(2) 0.7146(2) 1.000 0.0267(10) d . . .
C16 C Uani 0.3997(2) 0.4817(2) 0.3213(2) 1.000 0.0174(8) d . . .
C17 C Uani 0.4260(2) 0.4595(2) 0.2356(2) 1.000 0.0185(9) d . . .
C18 C Uani 0.4028(3) 0.5181(2) 0.1652(2) 1.000 0.0228(9) d . . .
C19 C Uani 0.3525(3) 0.5980(2) 0.1751(2) 1.000 0.0251(10) d . . .
C20 C Uani 0.3240(2) 0.6179(4) 0.26002(17) 1.000 0.0221(7) d . . .
C21 C Uani 0.3464(2) 0.5610(2) 0.3329(2) 1.000 0.0195(9) d . . .
C22 C Uani 0.4809(3) 0.3737(2) 0.2199(2) 1.000 0.0236(10) d . . .
C23 C Uani 0.3297(3) 0.6614(2) 0.0983(2) 1.000 0.0364(11) d . . .
C24 C Uani 0.3144(3) 0.5874(2) 0.4229(2) 1.000 0.0262(10) d . . .
C25 C Uani 0.8132(2) 0.6111(3) 0.16493(17) 1.000 0.0160(8) d . . .
C26 C Uani 0.9119(2) 0.65194(19) 0.1970(2) 1.000 0.0183(8) d . . .
C27 C Uani 0.9997(2) 0.6508(2) 0.1469(2) 1.000 0.0210(9) d . . .
C28 C Uani 0.9881(2) 0.6139(3) 0.06152(18) 1.000 0.0246(8) d . . .
C29 C Uani 0.8902(3) 0.5758(2) 0.0274(2) 1.000 0.0220(9) d . . .
C30 C Uani 0.8034(2) 0.57315(19) 0.0787(2) 1.000 0.0166(9) d . . .
C31 C Uani 0.9249(2) 0.69510(19) 0.28772(19) 1.000 0.0152(8) d . . .
C32 C Uani 0.9806(2) 0.6524(2) 0.3640(2) 1.000 0.0170(9) d . . .
C33 C Uani 0.9898(2) 0.6927(2) 0.4475(2) 1.000 0.0174(8) d . . .
C34 C Uani 0.9441(2) 0.7748(2) 0.4596(2) 1.000 0.0186(9) d . . .
C35 C Uani 0.8900(2) 0.8161(2) 0.3848(2) 1.000 0.0199(9) d . . .
C36 C Uani 0.8805(2) 0.77846(19) 0.2983(2) 1.000 0.0182(9) d . . .
C37 C Uani 1.0273(3) 0.5626(2) 0.3539(2) 1.000 0.0210(10) d . . .
C38 C Uani 0.9549(3) 0.8165(2) 0.5519(2) 1.000 0.0260(10) d . . .
C39 C Uani 0.8228(3) 0.8278(2) 0.2185(2) 1.000 0.0242(10) d . . .
C40 C Uani 0.7008(2) 0.5285(2) 0.03922(19) 1.000 0.0181(9) d . . .
C41 C Uani 0.6934(3) 0.4370(2) 0.0446(2) 1.000 0.0192(9) d . . .
C42 C Uani 0.5984(2) 0.3962(2) 0.0069(2) 1.000 0.0200(9) d . . .
C43 C Uani 0.5107(3) 0.4425(2) -0.03566(19) 1.000 0.0201(9) d . . .
C44 C Uani 0.5207(3) 0.5330(2) -0.0420(2) 1.000 0.0202(9) d . . .
C45 C Uani 0.6146(3) 0.5766(2) -0.0045(2) 1.000 0.0181(10) d . . .
C46 C Uani 0.7857(3) 0.3838(2) 0.0920(2) 1.000 0.0268(10) d . . .
C47 C Uani 0.4057(3) 0.3971(2) -0.0697(2) 1.000 0.0270(10) d . . .
C48 C Uani 0.6187(3) 0.6749(2) -0.0093(3) 1.000 0.0246(11) d . . .
C49 C Uani 0.6989(2) 0.54304(19) 0.5563(2) 1.000 0.0166(8) d . . .
C50 C Uani 0.7293(2) 0.6075(2) 0.69358(19) 1.000 0.0205(9) d . . .
C51 C Uani 0.8260(3) 0.5797(2) 0.6721(2) 1.000 0.0219(9) d . . .
C52 C Uani 0.5371(2) 0.6050(2) 0.6172(2) 1.000 0.0252(10) d . . .
C53 C Uani 0.7001(3) 0.6498(2) 0.7767(2) 1.000 0.0315(11) d . . .
C54 C Uani 0.9360(3) 0.5839(2) 0.7247(2) 1.000 0.0295(10) d . . .
C55 C Uani 0.8918(2) 0.4987(2) 0.5446(2) 1.000 0.0215(9) d . . .
O2 O Uani 0.1618(2) 0.66477(17) 0.64968(18) 1.000 0.0378(8) d . . .
C56 C Uani 0.0927(3) 0.3131(3) 0.0505(2) 1.000 0.0386(12) d . . .
C57 C Uani 0.1660(4) 0.3849(3) 0.0853(3) 1.000 0.0521(17) d . . .
C58 C Uani 0.1199(3) 0.4138(3) 0.1689(3) 1.000 0.0365(12) d . . .
C59 C Uani 0.0795(3) 0.3281(3) 0.2029(3) 1.000 0.0362(12) d . . .
C60 C Uani 0.1991(3) 0.7249(2) 0.7210(3) 1.000 0.0368(11) d . . .
C61 C Uani 0.3008(3) 0.6868(3) 0.7690(3) 1.000 0.0522(16) d . . .
C62 C Uani 0.2787(4) 0.5897(3) 0.7590(3) 1.000 0.0456(14) d . . .
C63 C Uani 0.2220(4) 0.5856(3) 0.6645(3) 1.000 0.0413(12) d . . .
H1 H Uiso 0.561(3) 0.585(2) 0.429(2) 1.000 0.021(8) d . . .
H3 H Uiso 0.45504 0.25574 0.58585 1.000 0.0240 c RU . .
H4 H Uiso 0.29963 0.25192 0.48013 1.000 0.0260 c RU . .
H5 H Uiso 0.27908 0.35465 0.36374 1.000 0.0250 c RU . .
H9 H Uiso 0.87463 0.31116 0.66225 1.000 0.0240 c RU . .
H11 H Uiso 0.66651 0.40743 0.82333 1.000 0.0260 c RU . .
H13A H Uiso 0.81033 0.26214 0.51313 1.000 0.0310 c RU . .
H13B H Uiso 0.75782 0.34929 0.46754 1.000 0.0310 c RU . .
H13C H Uiso 0.68379 0.26531 0.47729 1.000 0.0310 c RU . .
H14A H Uiso 0.85493 0.33210 0.88385 1.000 0.0420 c RU . .
H14B H Uiso 0.88772 0.42700 0.85170 1.000 0.0420 c RU . .
H14C H Uiso 0.94218 0.34191 0.81469 1.000 0.0420 c RU . .
H15A H Uiso 0.48872 0.44742 0.76703 1.000 0.0400 c RU . .
H15B H Uiso 0.44526 0.35522 0.72711 1.000 0.0400 c RU . .
H15C H Uiso 0.44497 0.43824 0.66210 1.000 0.0400 c RU . .
H18 H Uiso 0.42200 0.50310 0.10770 1.000 0.0270 c RU . .
H20 H Uiso 0.28846 0.67154 0.26845 1.000 0.0270 c RU . .
H22A H Uiso 0.47965 0.36412 0.15500 1.000 0.0350 c RU . .
H22B H Uiso 0.44262 0.32600 0.24589 1.000 0.0350 c RU . .
H22C H Uiso 0.55607 0.37554 0.24870 1.000 0.0350 c RU . .
H23A H Uiso 0.25503 0.68230 0.09518 1.000 0.0550 c RU . .
H23B H Uiso 0.33980 0.63217 0.04167 1.000 0.0550 c RU . .
H23C H Uiso 0.37953 0.71097 0.10802 1.000 0.0550 c RU . .
H24A H Uiso 0.24807 0.62232 0.41348 1.000 0.0390 c RU . .
H24B H Uiso 0.37260 0.62195 0.45600 1.000 0.0390 c RU . .
H24C H Uiso 0.30172 0.53497 0.45767 1.000 0.0390 c RU . .
H27 H Uiso 1.06712 0.67542 0.17137 1.000 0.0250 c RU . .
H28 H Uiso 1.04667 0.61456 0.02661 1.000 0.0300 c RU . .
H29 H Uiso 0.88181 0.55133 -0.03139 1.000 0.0260 c RU . .
H33 H Uiso 1.02812 0.66384 0.49806 1.000 0.0210 c RU . .
H35 H Uiso 0.85825 0.87160 0.39203 1.000 0.0240 c RU . .
H37A H Uiso 1.05937 0.54109 0.41304 1.000 0.0310 c RU . .
H37B H Uiso 1.08318 0.56552 0.31340 1.000 0.0310 c RU . .
H37C H Uiso 0.96977 0.52272 0.32861 1.000 0.0310 c RU . .
H38A H Uiso 0.91045 0.86942 0.54962 1.000 0.0390 c RU . .
H38B H Uiso 1.03081 0.83177 0.57073 1.000 0.0390 c RU . .
H38C H Uiso 0.93050 0.77535 0.59528 1.000 0.0390 c RU . .
H39A H Uiso 0.81689 0.88955 0.23442 1.000 0.0360 c RU . .
H39B H Uiso 0.75032 0.80332 0.20235 1.000 0.0360 c RU . .
H39C H Uiso 0.86401 0.82253 0.16715 1.000 0.0360 c RU . .
H42 H Uiso 0.59346 0.33446 0.01040 1.000 0.0240 c RU . .
H44 H Uiso 0.46237 0.56574 -0.07236 1.000 0.0240 c RU . .
H46A H Uiso 0.76917 0.32154 0.08418 1.000 0.0400 c RU . .
H46B H Uiso 0.79568 0.39816 0.15638 1.000 0.0400 c RU . .
H46C H Uiso 0.85220 0.39730 0.06610 1.000 0.0400 c RU . .
H47A H Uiso 0.35774 0.43794 -0.10601 1.000 0.0400 c RU . .
H47B H Uiso 0.37062 0.37712 -0.01828 1.000 0.0400 c RU . .
H47C H Uiso 0.42055 0.34685 -0.10673 1.000 0.0400 c RU . .
H48A H Uiso 0.55843 0.69604 -0.05245 1.000 0.0370 c RU . .
H48B H Uiso 0.68732 0.69305 -0.02907 1.000 0.0370 c RU . .
H48C H Uiso 0.61290 0.69954 0.05035 1.000 0.0370 c RU . .
H52A H Uiso 0.51493 0.59899 0.67750 1.000 0.0380 c RU . .
H52B H Uiso 0.49516 0.56463 0.57566 1.000 0.0380 c RU . .
H52C H Uiso 0.52414 0.66508 0.59593 1.000 0.0380 c RU . .
H53A H Uiso 0.76628 0.66619 0.81572 1.000 0.0470 c RU . .
H53B H Uiso 0.65810 0.60894 0.80876 1.000 0.0470 c RU . .
H53C H Uiso 0.65688 0.70216 0.76030 1.000 0.0470 c RU . .
H54A H Uiso 0.93158 0.61259 0.78264 1.000 0.0440 c RU . .
H54B H Uiso 0.98441 0.61717 0.69065 1.000 0.0440 c RU . .
H54C H Uiso 0.96439 0.52456 0.73525 1.000 0.0440 c RU . .
H55A H Uiso 0.95499 0.53724 0.54899 1.000 0.0320 c RU . .
H55B H Uiso 0.86575 0.48761 0.48097 1.000 0.0320 c RU . .
H55C H Uiso 0.91201 0.44329 0.57493 1.000 0.0320 c RU . .
H56A H Uiso 0.02756 0.33650 0.01347 1.000 0.0470 c RU . .
H56B H Uiso 0.12993 0.27246 0.01314 1.000 0.0470 c RU . .
H57A H Uiso 0.16465 0.43307 0.04097 1.000 0.0620 c RU . .
H57B H Uiso 0.24133 0.36386 0.10003 1.000 0.0620 c RU . .
H58A H Uiso 0.06012 0.45601 0.15441 1.000 0.0440 c RU . .
H58B H Uiso 0.17625 0.44016 0.21346 1.000 0.0440 c RU . .
H59A H Uiso 0.13300 0.30385 0.25108 1.000 0.0430 c RU . .
H59B H Uiso 0.01035 0.33722 0.22773 1.000 0.0430 c RU . .
H60A H Uiso 0.14415 0.73158 0.76286 1.000 0.0440 c RU . .
H60B H Uiso 0.21350 0.78293 0.69594 1.000 0.0440 c RU . .
H61A H Uiso 0.31194 0.70441 0.83322 1.000 0.0630 c RU . .
H61B H Uiso 0.36466 0.70408 0.74002 1.000 0.0630 c RU . .
H62A H Uiso 0.34667 0.55550 0.76562 1.000 0.0550 c RU . .
H62B H Uiso 0.23180 0.56874 0.80315 1.000 0.0550 c RU . .
H63A H Uiso 0.27516 0.58030 0.62098 1.000 0.0500 c RU . .
H63B H Uiso 0.17289 0.53452 0.65724 1.000 0.0500 c RU . .

loop_
_atom_type_symbol
_atom_type_description
_atom_type_scat_dispersion_real
_atom_type_scat_dispersion_imag
_atom_type_scat_source
C C 0.0033 0.0016 ' International Tables Vol C Tables 4.2.6.8 and 6.1.1.4'
H H 0.0000 0.0000 ' International Tables Vol C Tables 4.2.6.8 and 6.1.1.4'
N N 0.0061 0.0033 ' International Tables Vol C Tables 4.2.6.8 and 6.1.1.4'
O O 0.0106 0.0060 ' International Tables Vol C Tables 4.2.6.8 and 6.1.1.4'
P P 0.1023 0.0942 ' International Tables Vol C Tables 4.2.6.8 and 6.1.1.4'
Si Si 0.0817 0.0704 ' International Tables Vol C Tables 4.2.6.8 and 6.1.1.4'
Sn Sn -0.6537 1.4246 ' International Tables Vol C Tables 4.2.6.8 and 6.1.1.4'

loop_
_geom_angle_atom_site_label_1
_geom_angle_atom_site_label_2
_geom_angle_atom_site_label_3
_geom_angle
_geom_angle_site_symmetry_1
_geom_angle_site_symmetry_2
_geom_angle_site_symmetry_3
_geom_angle_publ_flag
P1 Sn1 C25 95.83(11) . . . yes
Sn1 P1 Si1 94.13(5) . . . yes
P1 Si1 C1 118.14(10) . . . yes
P1 Si1 C49 113.17(10) . . . yes
C1 Si1 C49 107.12(13) . . . yes
C49 Si1 H1 95.3(13) . . . no
P1 Si1 H1 116.3(14) . . . no
C1 Si1 H1 104.0(15) . . . no
C49 N1 C50 111.1(2) . . . yes
C50 N1 C52 123.5(2) . . . yes
C49 N1 C52 125.4(2) . . . yes
C51 N2 C55 121.9(3) . . . yes
C49 N2 C51 111.3(3) . . . yes
C49 N2 C55 126.8(2) . . . yes
Si1 C1 C2 127.1(2) . . . yes
Si1 C1 C6 116.0(2) . . . yes
C2 C1 C6 116.9(3) . . . no
C56 O1 C59 109.1(3) . . . yes
C1 C2 C3 120.6(3) . . . no
C1 C2 C7 123.5(3) . . . no
C3 C2 C7 115.8(3) . . . no
C2 C3 C4 121.3(3) . . . no
C3 C4 C5 118.8(3) . . . no
C4 C5 C6 121.2(3) . . . no
C1 C6 C5 121.2(3) . . . no
C1 C6 C16 122.3(3) . . . no
C5 C6 C16 116.5(2) . . . no
C8 C7 C12 119.5(3) . . . no
C2 C7 C8 121.6(3) . . . no
C2 C7 C12 118.9(3) . . . no
C7 C8 C13 120.3(2) . . . no
C9 C8 C13 120.6(2) . . . no
C7 C8 C9 119.2(3) . . . no
C8 C9 C10 121.7(3) . . . no
C9 C10 C11 118.1(3) . . . no
C9 C10 C14 121.5(3) . . . no
C11 C10 C14 120.4(3) . . . no
C10 C11 C12 121.9(3) . . . no
C7 C12 C15 122.0(3) . . . no
C11 C12 C15 118.4(3) . . . no
C7 C12 C11 119.5(3) . . . no
C6 C16 C21 120.3(3) . . . no
C17 C16 C21 119.4(3) . . . no
C6 C16 C17 120.2(3) . . . no
C16 C17 C18 119.1(3) . . . no
C18 C17 C22 120.0(3) . . . no
C16 C17 C22 121.0(3) . . . no
C17 C18 C19 122.8(3) . . . no
C18 C19 C23 122.1(3) . . . no
C20 C19 C23 120.6(3) . . . no
C18 C19 C20 117.4(3) . . . no
C19 C20 C21 121.7(4) . . . no
C16 C21 C20 119.6(3) . . . no
C16 C21 C24 121.7(3) . . . no
C20 C21 C24 118.7(3) . . . no
Sn1 C25 C30 125.3(2) . . . yes
C26 C25 C30 117.8(2) . . . no
Sn1 C25 C26 116.8(2) . . . yes
C27 C26 C31 119.2(2) . . . no
C25 C26 C27 121.3(3) . . . no
C25 C26 C31 119.5(2) . . . no
C26 C27 C28 120.0(3) . . . no
C27 C28 C29 119.5(3) . . . no
C28 C29 C30 120.9(3) . . . no
C25 C30 C29 120.4(3) . . . no
C25 C30 C40 121.3(2) . . . no
C29 C30 C40 118.3(3) . . . no
C26 C31 C32 120.7(3) . . . no
C26 C31 C36 120.2(3) . . . no
C32 C31 C36 119.1(3) . . . no
C31 C32 C37 119.7(3) . . . no
C33 C32 C37 120.5(3) . . . no
C31 C32 C33 119.7(3) . . . no
C32 C33 C34 121.9(3) . . . no
C33 C34 C38 120.4(3) . . . no
C35 C34 C38 121.5(3) . . . no
C33 C34 C35 118.0(3) . . . no
C34 C35 C36 122.1(3) . . . no
C31 C36 C39 121.2(3) . . . no
C35 C36 C39 119.7(3) . . . no
C31 C36 C35 119.1(3) . . . no
C30 C40 C41 119.3(3) . . . no
C30 C40 C45 120.6(3) . . . no
C41 C40 C45 120.0(3) . . . no
C40 C41 C42 118.8(3) . . . no
C42 C41 C46 120.3(3) . . . no
C40 C41 C46 120.8(3) . . . no
C41 C42 C43 122.4(3) . . . no
C42 C43 C44 117.8(3) . . . no
C42 C43 C47 121.1(3) . . . no
C44 C43 C47 121.0(3) . . . no
C43 C44 C45 121.6(3) . . . no
C40 C45 C48 121.4(3) . . . no
C44 C45 C48 119.2(3) . . . no
C40 C45 C44 119.3(3) . . . no
Si1 C49 N1 123.4(2) . . . yes
Si1 C49 N2 131.5(2) . . . yes
N1 C49 N2 104.7(2) . . . yes
N1 C50 C51 106.3(3) . . . yes
N1 C50 C53 122.7(3) . . . yes
C51 C50 C53 130.9(3) . . . no
N2 C51 C54 123.1(3) . . . yes
C50 C51 C54 130.3(3) . . . no
N2 C51 C50 106.6(3) . . . yes
C4 C3 H3 119.00 . . . no
C2 C3 H3 119.00 . . . no
C5 C4 H4 121.00 . . . no
C3 C4 H4 121.00 . . . no
C4 C5 H5 119.00 . . . no
C6 C5 H5 119.00 . . . no
C8 C9 H9 119.00 . . . no
C10 C9 H9 119.00 . . . no
C12 C11 H11 119.00 . . . no
C10 C11 H11 119.00 . . . no
C8 C13 H13A 109.00 . . . no
C8 C13 H13B 110.00 . . . no
H13A C13 H13B 110.00 . . . no
H13A C13 H13C 109.00 . . . no
C8 C13 H13C 109.00 . . . no
H13B C13 H13C 109.00 . . . no
C10 C14 H14B 109.00 . . . no
C10 C14 H14C 109.00 . . . no
H14A C14 H14B 109.00 . . . no
H14A C14 H14C 110.00 . . . no
H14B C14 H14C 109.00 . . . no
C10 C14 H14A 109.00 . . . no
C12 C15 H15A 109.00 . . . no
C12 C15 H15C 109.00 . . . no
H15A C15 H15B 110.00 . . . no
H15A C15 H15C 109.00 . . . no
H15B C15 H15C 109.00 . . . no
C12 C15 H15B 109.00 . . . no
C17 C18 H18 119.00 . . . no
C19 C18 H18 119.00 . . . no
C21 C20 H20 119.00 . . . no
C19 C20 H20 119.00 . . . no
C17 C22 H22B 109.00 . . . no
C17 C22 H22C 109.00 . . . no
H22A C22 H22B 110.00 . . . no
H22A C22 H22C 109.00 . . . no
H22B C22 H22C 109.00 . . . no
C17 C22 H22A 109.00 . . . no
C19 C23 H23A 109.00 . . . no
C19 C23 H23C 109.00 . . . no
H23A C23 H23B 110.00 . . . no
H23A C23 H23C 110.00 . . . no
H23B C23 H23C 109.00 . . . no
C19 C23 H23B 109.00 . . . no
C21 C24 H24A 109.00 . . . no
C21 C24 H24B 109.00 . . . no
H24A C24 H24B 110.00 . . . no
H24A C24 H24C 109.00 . . . no
H24B C24 H24C 109.00 . . . no
C21 C24 H24C 109.00 . . . no
C26 C27 H27 120.00 . . . no
C28 C27 H27 120.00 . . . no
C27 C28 H28 120.00 . . . no
C29 C28 H28 120.00 . . . no
C30 C29 H29 120.00 . . . no
C28 C29 H29 120.00 . . . no
C32 C33 H33 119.00 . . . no
C34 C33 H33 119.00 . . . no
C36 C35 H35 119.00 . . . no
C34 C35 H35 119.00 . . . no
C32 C37 H37A 110.00 . . . no
C32 C37 H37C 110.00 . . . no
H37A C37 H37B 109.00 . . . no
H37A C37 H37C 109.00 . . . no
H37B C37 H37C 109.00 . . . no
C32 C37 H37B 109.00 . . . no
C34 C38 H38A 109.00 . . . no
C34 C38 H38B 109.00 . . . no
H38A C38 H38B 109.00 . . . no
H38A C38 H38C 109.00 . . . no
C34 C38 H38C 109.00 . . . no
H38B C38 H38C 109.00 . . . no
C36 C39 H39B 109.00 . . . no
C36 C39 H39C 109.00 . . . no
C36 C39 H39A 109.00 . . . no
H39A C39 H39C 109.00 . . . no
H39B C39 H39C 110.00 . . . no
H39A C39 H39B 109.00 . . . no
C43 C42 H42 119.00 . . . no
C41 C42 H42 119.00 . . . no
C45 C44 H44 119.00 . . . no
C43 C44 H44 119.00 . . . no
C41 C46 H46A 109.00 . . . no
C41 C46 H46C 109.00 . . . no
H46A C46 H46B 110.00 . . . no
C41 C46 H46B 109.00 . . . no
H46B C46 H46C 109.00 . . . no
H46A C46 H46C 109.00 . . . no
C43 C47 H47A 109.00 . . . no
C43 C47 H47B 109.00 . . . no
H47A C47 H47B 109.00 . . . no
H47A C47 H47C 110.00 . . . no
C43 C47 H47C 110.00 . . . no
H47B C47 H47C 109.00 . . . no
C45 C48 H48B 109.00 . . . no
C45 C48 H48C 110.00 . . . no
H48A C48 H48B 109.00 . . . no
H48A C48 H48C 109.00 . . . no
H48B C48 H48C 110.00 . . . no
C45 C48 H48A 109.00 . . . no
N1 C52 H52A 109.00 . . . no
N1 C52 H52B 110.00 . . . no
H52A C52 H52B 110.00 . . . no
H52A C52 H52C 109.00 . . . no
H52B C52 H52C 110.00 . . . no
N1 C52 H52C 109.00 . . . no
C50 C53 H53B 109.00 . . . no
C50 C53 H53C 109.00 . . . no
C50 C53 H53A 109.00 . . . no
H53A C53 H53C 109.00 . . . no
H53B C53 H53C 110.00 . . . no
H53A C53 H53B 109.00 . . . no
C51 C54 H54A 110.00 . . . no
C51 C54 H54B 109.00 . . . no
H54A C54 H54B 110.00 . . . no
H54A C54 H54C 109.00 . . . no
C51 C54 H54C 109.00 . . . no
H54B C54 H54C 109.00 . . . no
N2 C55 H55B 109.00 . . . no
N2 C55 H55C 109.00 . . . no
N2 C55 H55A 109.00 . . . no
H55A C55 H55C 110.00 . . . no
H55B C55 H55C 109.00 . . . no
H55A C55 H55B 109.00 . . . no
C60 O2 C63 108.3(3) . . . yes
O1 C56 C57 105.5(3) . . . yes
C56 C57 C58 103.1(4) . . . no
C57 C58 C59 101.6(4) . . . no
O1 C59 C58 107.2(3) . . . yes
O1 C56 H56A 111.00 . . . no
O1 C56 H56B 111.00 . . . no
C57 C56 H56B 111.00 . . . no
H56A C56 H56B 109.00 . . . no
C57 C56 H56A 111.00 . . . no
C56 C57 H57B 111.00 . . . no
C58 C57 H57A 111.00 . . . no
C58 C57 H57B 111.00 . . . no
H57A C57 H57B 109.00 . . . no
C56 C57 H57A 111.00 . . . no
C57 C58 H58B 111.00 . . . no
C59 C58 H58A 111.00 . . . no
C57 C58 H58A 111.00 . . . no
H58A C58 H58B 109.00 . . . no
C59 C58 H58B 111.00 . . . no
O1 C59 H59A 110.00 . . . no
O1 C59 H59B 110.00 . . . no
C58 C59 H59B 110.00 . . . no
H59A C59 H59B 109.00 . . . no
C58 C59 H59A 110.00 . . . no
O2 C60 C61 106.3(3) . . . yes
C60 C61 C62 101.7(3) . . . no
C61 C62 C63 101.1(4) . . . no
O2 C63 C62 106.6(4) . . . yes
O2 C60 H60A 110.00 . . . no
O2 C60 H60B 111.00 . . . no
C61 C60 H60A 110.00 . . . no
C61 C60 H60B 110.00 . . . no
H60A C60 H60B 109.00 . . . no
C60 C61 H61A 111.00 . . . no
C60 C61 H61B 111.00 . . . no
C62 C61 H61A 111.00 . . . no
C62 C61 H61B 111.00 . . . no
H61A C61 H61B 109.00 . . . no
C61 C62 H62A 112.00 . . . no
C61 C62 H62B 112.00 . . . no
C63 C62 H62A 112.00 . . . no
C63 C62 H62B 112.00 . . . no
H62A C62 H62B 109.00 . . . no
O2 C63 H63A 110.00 . . . no
O2 C63 H63B 110.00 . . . no
C62 C63 H63A 110.00 . . . no
C62 C63 H63B 110.00 . . . no
H63A C63 H63B 109.00 . . . no

loop_
_geom_bond_atom_site_label_1
_geom_bond_atom_site_label_2
_geom_bond_distance
_geom_bond_site_symmetry_1
_geom_bond_site_symmetry_2
_geom_bond_publ_flag
Sn1 P1 2.451(2) . . yes
Sn1 C25 2.261(3) . . yes
P1 Si1 2.191(2) . . yes
Si1 C1 1.927(3) . . yes
Si1 C49 1.953(3) . . yes
Si1 H1 1.36(3) . . no
N1 C50 1.395(4) . . yes
N1 C52 1.464(4) . . yes
N1 C49 1.352(4) . . yes
N2 C49 1.354(4) . . yes
N2 C51 1.388(4) . . yes
N2 C55 1.470(4) . . yes
C1 C2 1.421(4) . . no
C1 C6 1.421(4) . . no
O1 C59 1.425(5) . . yes
O1 C56 1.420(5) . . yes
C2 C3 1.399(5) . . no
C2 C7 1.502(5) . . no
C3 C4 1.391(5) . . no
C4 C5 1.386(4) . . no
C5 C6 1.392(5) . . no
C6 C16 1.511(4) . . no
C7 C8 1.409(5) . . no
C7 C12 1.406(4) . . no
C8 C13 1.505(4) . . no
C8 C9 1.402(4) . . no
C9 C10 1.392(4) . . no
C10 C11 1.394(5) . . no
C10 C14 1.518(5) . . no
C11 C12 1.390(4) . . no
C12 C15 1.515(5) . . no
C16 C17 1.404(4) . . no
C16 C21 1.406(4) . . no
C17 C22 1.514(5) . . no
C17 C18 1.386(4) . . no
C18 C19 1.391(5) . . no
C19 C20 1.395(4) . . no
C19 C23 1.503(4) . . no
C20 C21 1.396(5) . . no
C21 C24 1.507(4) . . no
C25 C30 1.406(4) . . no
C25 C26 1.409(4) . . no
C26 C31 1.499(4) . . no
C26 C27 1.403(4) . . no
C27 C28 1.387(4) . . no
C28 C29 1.390(5) . . no
C29 C30 1.404(5) . . no
C30 C40 1.503(4) . . no
C31 C36 1.408(4) . . no
C31 C32 1.417(4) . . no
C32 C33 1.385(4) . . no
C32 C37 1.509(5) . . no
C33 C34 1.402(4) . . no
C34 C35 1.383(4) . . no
C34 C38 1.511(4) . . no
C35 C36 1.407(4) . . no
C36 C39 1.514(4) . . no
C40 C45 1.395(5) . . no
C40 C41 1.407(4) . . no
C41 C42 1.393(5) . . no
C41 C46 1.511(5) . . no
C42 C43 1.388(5) . . no
C43 C44 1.396(4) . . no
C43 C47 1.512(5) . . no
C44 C45 1.401(5) . . no
C45 C48 1.508(5) . . no
C50 C51 1.355(5) . . no
C50 C53 1.487(4) . . no
C51 C54 1.492(5) . . no
C3 H3 0.9500 . . no
C4 H4 0.9500 . . no
C5 H5 0.9500 . . no
C9 H9 0.9500 . . no
C11 H11 0.9500 . . no
C13 H13A 0.9800 . . no
C13 H13B 0.9800 . . no
C13 H13C 0.9800 . . no
C14 H14A 0.9800 . . no
C14 H14C 0.9800 . . no
C14 H14B 0.9800 . . no
C15 H15B 0.9800 . . no
C15 H15A 0.9800 . . no
C15 H15C 0.9800 . . no
C18 H18 0.9500 . . no
C20 H20 0.9500 . . no
C22 H22C 0.9800 . . no
C22 H22B 0.9800 . . no
C22 H22A 0.9800 . . no
C23 H23B 0.9800 . . no
C23 H23A 0.9800 . . no
C23 H23C 0.9800 . . no
C24 H24B 0.9800 . . no
C24 H24A 0.9800 . . no
C24 H24C 0.9800 . . no
C27 H27 0.9500 . . no
C28 H28 0.9500 . . no
C29 H29 0.9500 . . no
C33 H33 0.9500 . . no
C35 H35 0.9500 . . no
C37 H37A 0.9800 . . no
C37 H37C 0.9800 . . no
C37 H37B 0.9800 . . no
C38 H38C 0.9800 . . no
C38 H38B 0.9800 . . no
C38 H38A 0.9800 . . no
C39 H39A 0.9800 . . no
C39 H39B 0.9800 . . no
C39 H39C 0.9800 . . no
C42 H42 0.9500 . . no
C44 H44 0.9500 . . no
C46 H46B 0.9800 . . no
C46 H46C 0.9800 . . no
C46 H46A 0.9800 . . no
C47 H47C 0.9800 . . no
C47 H47A 0.9800 . . no
C47 H47B 0.9800 . . no
C48 H48C 0.9800 . . no
C48 H48B 0.9800 . . no
C48 H48A 0.9800 . . no
C52 H52B 0.9800 . . no
C52 H52A 0.9800 . . no
C52 H52C 0.9800 . . no
C53 H53B 0.9800 . . no
C53 H53A 0.9800 . . no
C53 H53C 0.9800 . . no
C54 H54B 0.9800 . . no
C54 H54C 0.9800 . . no
C54 H54A 0.9800 . . no
C55 H55C 0.9800 . . no
C55 H55A 0.9800 . . no
C55 H55B 0.9800 . . no
O2 C60 1.441(5) . . yes
O2 C63 1.428(5) . . yes
C56 C57 1.481(6) . . no
C57 C58 1.507(6) . . no
C58 C59 1.517(6) . . no
C56 H56A 0.9900 . . no
C56 H56B 0.9900 . . no
C57 H57B 0.9900 . . no
C57 H57A 0.9900 . . no
C58 H58A 0.9900 . . no
C58 H58B 0.9900 . . no
C59 H59B 0.9900 . . no
C59 H59A 0.9900 . . no
C60 C61 1.493(6) . . no
C61 C62 1.516(7) . . no
C62 C63 1.499(7) . . no
C60 H60A 0.9900 . . no
C60 H60B 0.9900 . . no
C61 H61A 0.9900 . . no
C61 H61B 0.9900 . . no
C62 H62A 0.9900 . . no
C62 H62B 0.9900 . . no
C63 H63A 0.9900 . . no
C63 H63B 0.9900 . . no

loop_
_geom_hbond_atom_site_label_D
_geom_hbond_atom_site_label_H
_geom_hbond_atom_site_label_A
_geom_hbond_distance_DH
_geom_hbond_distance_HA
_geom_hbond_distance_DA
_geom_hbond_angle_DHA
_geom_hbond_site_symmetry_A
_geom_hbond_publ_flag
C13 H13B P1 0.9800 2.8400 3.782(4) 163.00 . yes
C54 H54B O2 0.9800 2.4800 3.393(5) 155.00 1_655 yes
C55 H55B P1 0.9800 2.5800 3.503(4) 156.00 . yes

loop_
_geom_torsion_atom_site_label_1
_geom_torsion_atom_site_label_2
_geom_torsion_atom_site_label_3
_geom_torsion_atom_site_label_4
_geom_torsion
_geom_torsion_site_symmetry_1
_geom_torsion_site_symmetry_2
_geom_torsion_site_symmetry_3
_geom_torsion_site_symmetry_4
_geom_torsion_publ_flag
C25 Sn1 P1 Si1 168.34(9) . . . . no
P1 Sn1 C25 C26 -90.8(3) . . . . no
P1 Sn1 C25 C30 93.2(3) . . . . no
Sn1 P1 Si1 C1 126.45(11) . . . . no
Sn1 P1 Si1 C49 -107.25(10) . . . . no
P1 Si1 C1 C2 99.1(3) . . . . no
P1 Si1 C1 C6 -79.2(2) . . . . no
C49 Si1 C1 C2 -30.1(3) . . . . no
C49 Si1 C1 C6 151.7(2) . . . . no
P1 Si1 C49 N1 161.1(2) . . . . no
P1 Si1 C49 N2 -10.4(3) . . . . no
C1 Si1 C49 N1 -67.0(3) . . . . no
C1 Si1 C49 N2 121.6(3) . . . . no
C50 N1 C49 Si1 -174.0(2) . . . . no
C50 N1 C49 N2 -0.6(3) . . . . no
C52 N1 C49 Si1 5.3(4) . . . . no
C52 N1 C49 N2 178.7(3) . . . . no
C49 N1 C50 C51 0.6(3) . . . . no
C49 N1 C50 C53 -176.6(3) . . . . no
C52 N1 C50 C51 -178.7(3) . . . . no
C52 N1 C50 C53 4.1(4) . . . . no
C51 N2 C49 Si1 173.1(2) . . . . no
C51 N2 C49 N1 0.5(3) . . . . no
C55 N2 C49 Si1 -10.2(5) . . . . no
C55 N2 C49 N1 177.1(3) . . . . no
C49 N2 C51 C50 -0.1(3) . . . . no
C49 N2 C51 C54 177.9(3) . . . . no
C55 N2 C51 C50 -177.0(3) . . . . no
C55 N2 C51 C54 1.0(4) . . . . no
Si1 C1 C2 C3 -177.6(2) . . . . no
Si1 C1 C2 C7 6.9(4) . . . . no
C6 C1 C2 C3 0.6(4) . . . . no
C6 C1 C2 C7 -174.9(3) . . . . no
Si1 C1 C6 C5 178.4(2) . . . . no
Si1 C1 C6 C16 -2.9(4) . . . . no
C2 C1 C6 C5 0.0(4) . . . . no
C2 C1 C6 C16 178.7(3) . . . . no
C59 O1 C56 C57 22.2(4) . . . . no
C56 O1 C59 C58 0.4(4) . . . . no
C1 C2 C7 C8 -75.5(4) . . . . no
C1 C2 C3 C4 -0.6(5) . . . . no
C7 C2 C3 C4 175.2(3) . . . . no
C3 C2 C7 C12 -67.9(4) . . . . no
C1 C2 C7 C12 107.7(3) . . . . no
C3 C2 C7 C8 108.9(3) . . . . no
C2 C3 C4 C5 0.0(5) . . . . no
C3 C4 C5 C6 0.6(5) . . . . no
C4 C5 C6 C16 -179.4(3) . . . . no
C4 C5 C6 C1 -0.6(5) . . . . no
C5 C6 C16 C17 -85.3(3) . . . . no
C5 C6 C16 C21 90.5(3) . . . . no
C1 C6 C16 C21 -88.3(3) . . . . no
C1 C6 C16 C17 95.9(3) . . . . no
C2 C7 C8 C13 0.2(4) . . . . no
C2 C7 C8 C9 -179.4(3) . . . . no
C2 C7 C12 C11 -178.7(3) . . . . no
C12 C7 C8 C9 -2.6(4) . . . . no
C12 C7 C8 C13 177.0(3) . . . . no
C8 C7 C12 C15 -173.9(3) . . . . no
C2 C7 C12 C15 3.0(4) . . . . no
C8 C7 C12 C11 4.5(4) . . . . no
C7 C8 C9 C10 -1.1(4) . . . . no
C13 C8 C9 C10 179.3(3) . . . . no
C8 C9 C10 C14 -177.3(3) . . . . no
C8 C9 C10 C11 2.9(5) . . . . no
C14 C10 C11 C12 179.2(3) . . . . no
C9 C10 C11 C12 -0.9(5) . . . . no
C10 C11 C12 C15 175.7(3) . . . . no
C10 C11 C12 C7 -2.7(5) . . . . no
C6 C16 C17 C18 178.6(3) . . . . no
C21 C16 C17 C22 -178.5(3) . . . . no
C6 C16 C17 C22 -2.6(4) . . . . no
C21 C16 C17 C18 2.7(4) . . . . no
C17 C16 C21 C20 -2.4(4) . . . . no
C17 C16 C21 C24 178.9(3) . . . . no
C6 C16 C21 C20 -178.2(3) . . . . no
C6 C16 C21 C24 3.0(4) . . . . no
C16 C17 C18 C19 -1.2(5) . . . . no
C22 C17 C18 C19 180.0(3) . . . . no
C17 C18 C19 C20 -0.7(5) . . . . no
C17 C18 C19 C23 178.9(3) . . . . no
C18 C19 C20 C21 1.1(5) . . . . no
C23 C19 C20 C21 -178.6(3) . . . . no
C19 C20 C21 C16 0.5(5) . . . . no
C19 C20 C21 C24 179.3(3) . . . . no
Sn1 C25 C26 C31 2.2(4) . . . . no
Sn1 C25 C26 C27 -179.7(2) . . . . no
Sn1 C25 C30 C29 176.5(2) . . . . no
C30 C25 C26 C27 -3.4(5) . . . . no
C30 C25 C26 C31 178.6(3) . . . . no
C26 C25 C30 C40 -179.8(3) . . . . no
Sn1 C25 C30 C40 -3.8(5) . . . . no
C26 C25 C30 C29 0.5(5) . . . . no
C25 C26 C27 C28 4.2(5) . . . . no
C25 C26 C31 C36 -78.9(4) . . . . no
C31 C26 C27 C28 -177.7(3) . . . . no
C25 C26 C31 C32 100.4(3) . . . . no
C27 C26 C31 C36 103.1(3) . . . . no
C27 C26 C31 C32 -77.7(4) . . . . no
C26 C27 C28 C29 -2.0(5) . . . . no
C27 C28 C29 C30 -0.9(5) . . . . no
C28 C29 C30 C25 1.6(5) . . . . no
C28 C29 C30 C40 -178.1(3) . . . . no
C25 C30 C40 C45 83.7(4) . . . . no
C25 C30 C40 C41 -98.0(4) . . . . no
C29 C30 C40 C45 -96.7(3) . . . . no
C29 C30 C40 C41 81.6(4) . . . . no
C26 C31 C32 C37 0.0(4) . . . . no
C26 C31 C32 C33 -178.7(2) . . . . no
C26 C31 C36 C35 177.5(2) . . . . no
C36 C31 C32 C33 0.5(4) . . . . no
C36 C31 C32 C37 179.2(3) . . . . no
C32 C31 C36 C39 178.4(3) . . . . no
C32 C31 C36 C35 -1.8(4) . . . . no
C26 C31 C36 C39 -2.4(4) . . . . no
C37 C32 C33 C34 -177.8(3) . . . . no
C31 C32 C33 C34 0.9(4) . . . . no
C32 C33 C34 C35 -1.0(4) . . . . no
C32 C33 C34 C38 179.5(3) . . . . no
C38 C34 C35 C36 179.2(3) . . . . no
C33 C34 C35 C36 -0.4(4) . . . . no
C34 C35 C36 C39 -178.4(3) . . . . no
C34 C35 C36 C31 1.7(4) . . . . no
C30 C40 C41 C46 2.0(4) . . . . no
C30 C40 C41 C42 -179.3(3) . . . . no
C30 C40 C45 C44 178.9(3) . . . . no
C45 C40 C41 C42 -1.0(4) . . . . no
C45 C40 C41 C46 -179.7(3) . . . . no
C41 C40 C45 C48 178.3(3) . . . . no
C41 C40 C45 C44 0.6(4) . . . . no
C30 C40 C45 C48 -3.4(5) . . . . no
C46 C41 C42 C43 178.7(3) . . . . no
C40 C41 C42 C43 -0.1(5) . . . . no
C41 C42 C43 C44 1.5(5) . . . . no
C41 C42 C43 C47 -175.3(3) . . . . no
C42 C43 C44 C45 -1.9(5) . . . . no
C47 C43 C44 C45 175.0(3) . . . . no
C43 C44 C45 C48 -176.9(3) . . . . no
C43 C44 C45 C40 0.9(5) . . . . no
N1 C50 C51 N2 -0.3(3) . . . . no
C53 C50 C51 C54 -1.2(6) . . . . no
N1 C50 C51 C54 -178.1(3) . . . . no
C53 C50 C51 N2 176.6(3) . . . . no
C63 O2 C60 C61 12.1(4) . . . . no
C60 O2 C63 C62 13.7(4) . . . . no
O1 C56 C57 C58 -35.6(4) . . . . no
C56 C57 C58 C59 34.5(4) . . . . no
C57 C58 C59 O1 -22.0(4) . . . . no
O2 C60 C61 C62 -32.3(4) . . . . no
C60 C61 C62 C63 39.1(4) . . . . no
C61 C62 C63 O2 -33.2(4) . . . . no
